data_2210792
loop_
_publ_author_name
'Yong-Qing Su'
'Ping Wang'
'Yong-Fu He'
'Li-Mei Liu'

_publ_section_title Bis{4-bromo-2-[3-(cyclohexylamino)propyliminomethyl]phenolato}dithiocyanatonickel(II)
_journal_coeditor_code SJ2126
_journal_issue 10
_journal_name_full 'Acta Crystallographica Section E'
_journal_page_first m2673
_journal_page_last m2675
_journal_paper_doi 10.1107/S1600536806037706
_journal_volume 62
_journal_year 2006
_chemical_formula_iupac '[Ni (N1 C1 S1)2 (C16 H23 Br1 N2 O1)2]'
_chemical_formula_moiety 'C34 H46 Br2 N6 Ni O2 S2'
_chemical_formula_sum 'C34 H46 Br2 N6 Ni O2 S2'
_chemical_formula_weight 853.42
_chemical_name_systematic
;
Bis{4-bromo-2-[3-
(cyclohexylamino)propyliminomethyl]phenolato}dithiocyanatonickel(II)
;
_space_group_IT_number 2
_symmetry_cell_setting triclinic
_symmetry_space_group_name_Hall '-P 1'
_symmetry_space_group_name_H-M 'P -1'
_atom_sites_solution_hydrogens geom
_atom_sites_solution_primary direct
_atom_sites_solution_secondary difmap
_audit_creation_method SHELXL97
_cell_angle_alpha 112.089(4)
_cell_angle_beta 92.535(4)
_cell_angle_gamma 90.422(4)
_cell_formula_units_Z 1
_cell_length_a 7.623(2)
_cell_length_b 10.732(2)
_cell_length_c 13.036(3)
_cell_measurement_reflns_used 897
_cell_measurement_temperature 298(2)
_cell_measurement_theta_max 23.8
_cell_measurement_theta_min 2.4
_cell_volume 986.9(4)
_computing_cell_refinement 'SAINT (Bruker, 2000)'
_computing_data_collection 'SMART (Bruker, 2000)'
_computing_data_reduction SAINT
_computing_molecular_graphics SHELXTL
_computing_publication_material SHELXTL
_computing_structure_refinement SHELXTL
_computing_structure_solution 'SHELXTL (Bruker, 2000)'
_diffrn_ambient_temperature 298(2)
_diffrn_measured_fraction_theta_full 0.965
_diffrn_measured_fraction_theta_max 0.965
_diffrn_measurement_device_type 'Bruker SMART CCD area-detector'
_diffrn_measurement_method \w
_diffrn_radiation_monochromator graphite
_diffrn_radiation_source 'fine-focus sealed tube'
_diffrn_radiation_type MoK\a
_diffrn_radiation_wavelength 0.71073
_diffrn_reflns_av_R_equivalents 0.0888
_diffrn_reflns_av_sigmaI/netI 0.1811
_diffrn_reflns_limit_h_max 9
_diffrn_reflns_limit_h_min -9
_diffrn_reflns_limit_k_max 13
_diffrn_reflns_limit_k_min -13
_diffrn_reflns_limit_l_max 16
_diffrn_reflns_limit_l_min -16
_diffrn_reflns_number 8527
_diffrn_reflns_theta_full 27.49
_diffrn_reflns_theta_max 27.49
_diffrn_reflns_theta_min 1.69
_diffrn_standards_number 0
_exptl_absorpt_coefficient_mu 2.658
_exptl_absorpt_correction_T_max 0.9488
_exptl_absorpt_correction_T_min 0.7959
_exptl_absorpt_correction_type multi-scan
_exptl_absorpt_process_details '(SADABS; Bruker, 2000)'
_exptl_crystal_colour green
_exptl_crystal_density_diffrn 1.436
_exptl_crystal_density_method 'not measured'
_exptl_crystal_description block
_exptl_crystal_F_000 438
_exptl_crystal_size_max 0.09
_exptl_crystal_size_mid 0.06
_exptl_crystal_size_min 0.02
_refine_diff_density_max 0.523
_refine_diff_density_min -0.417
_refine_ls_extinction_method none
_refine_ls_goodness_of_fit_ref 0.956
_refine_ls_hydrogen_treatment mixed
_refine_ls_matrix_type full
_refine_ls_number_parameters 220
_refine_ls_number_reflns 4360
_refine_ls_number_restraints 3
_refine_ls_restrained_S_all 0.956
_refine_ls_R_factor_all 0.1811
_refine_ls_R_factor_gt 0.0805
_refine_ls_shift/su_max 0.000
_refine_ls_shift/su_mean 0.000
_refine_ls_structure_factor_coef Fsqd
_refine_ls_weighting_details 'calc w = 1/[\s^2^(Fo^2^)+(0.037P)^2^] where P=(Fo^2^+2Fc^2^)/3'
_refine_ls_weighting_scheme calc
_refine_ls_wR_factor_gt 0.1226
_refine_ls_wR_factor_ref 0.1543
_reflns_number_gt 1995
_reflns_number_total 4360
_reflns_threshold_expression I>2\s(I)
_cod_data_source_file sj2126.cif
_cod_data_source_block I
_cod_original_cell_volume 987.0(4)
_cod_database_code 2210792
_cod_database_fobs_code 2210792

loop_
_symmetry_equiv_pos_as_xyz
'x, y, z'
'-x, -y, -z'

loop_
_atom_site_type_symbol
_atom_site_label
_atom_site_fract_x
_atom_site_fract_y
_atom_site_fract_z
_atom_site_U_iso_or_equiv
_atom_site_adp_type
_atom_site_calc_flag
_atom_site_refinement_flags
_atom_site_occupancy
Ni Ni1 0.5000 0.5000 0.5000 0.0313(3) Uani d S 1
Br Br1 0.82357(12) 0.63852(10) 1.08108(7) 0.0754(4) Uani d . 1
S S1 0.1810(3) 0.9010(2) 0.65387(19) 0.0649(7) Uani d . 1
O O1 0.6708(5) 0.6215(4) 0.6196(3) 0.0362(11) Uani d . 1
N N1 0.3549(6) 0.4748(5) 0.6218(4) 0.0299(13) Uani d . 1
N N2 0.2449(7) 0.1477(5) 0.4058(5) 0.0364(14) Uani d D 1
N N3 0.3440(8) 0.6691(6) 0.5186(5) 0.0453(16) Uani d . 1
C C1 0.5774(8) 0.5698(6) 0.7723(5) 0.0336(16) Uani d . 1
C C2 0.7000(8) 0.6191(6) 0.7184(5) 0.0320(16) Uani d . 1
C C3 0.8634(8) 0.6695(6) 0.7762(5) 0.0377(17) Uani d . 1
H H3 0.9486 0.6998 0.7415 0.045 Uiso calc R 1
C C4 0.8992(9) 0.6747(7) 0.8821(6) 0.0461(19) Uani d . 1
H H4 1.0071 0.7090 0.9182 0.055 Uiso calc R 1
C C5 0.7766(9) 0.6298(7) 0.9346(5) 0.0408(18) Uani d . 1
C C6 0.6173(9) 0.5822(6) 0.8817(5) 0.0390(17) Uani d . 1
H H6 0.5321 0.5571 0.9196 0.047 Uiso calc R 1
C C7 0.4053(9) 0.5165(6) 0.7248(5) 0.0383(17) Uani d . 1
H H7 0.3226 0.5120 0.7737 0.046 Uiso calc R 1
C C8 0.1730(8) 0.4202(7) 0.5975(5) 0.0443(18) Uani d . 1
H H8A 0.1321 0.4178 0.5252 0.053 Uiso calc R 1
H H8B 0.0976 0.4792 0.6521 0.053 Uiso calc R 1
C C9 0.1596(9) 0.2790(7) 0.5988(5) 0.048(2) Uani d . 1
H H9A 0.1810 0.2858 0.6746 0.058 Uiso calc R 1
H H9B 0.0399 0.2454 0.5763 0.058 Uiso calc R 1
C C10 0.2813(9) 0.1764(7) 0.5269(5) 0.048(2) Uani d . 1
H H10A 0.4017 0.2091 0.5476 0.057 Uiso calc R 1
H H10B 0.2682 0.0936 0.5398 0.057 Uiso calc R 1
C C11 0.3305(9) 0.0248(6) 0.3286(5) 0.0399(17) Uani d . 1
H H11 0.4522 0.0250 0.3562 0.048 Uiso calc R 1
C C12 0.2389(10) -0.1009(6) 0.3255(6) 0.052(2) Uani d . 1
H H12A 0.1154 -0.0988 0.3051 0.062 Uiso calc R 1
H H12B 0.2478 -0.1047 0.3987 0.062 Uiso calc R 1
C C13 0.3187(11) -0.2255(7) 0.2430(7) 0.068(2) Uani d . 1
H H13A 0.4377 -0.2336 0.2689 0.082 Uiso calc R 1
H H13B 0.2513 -0.3044 0.2389 0.082 Uiso calc R 1
C C14 0.3216(11) -0.2205(9) 0.1284(7) 0.076(3) Uani d . 1
H H14A 0.3818 -0.2980 0.0796 0.091 Uiso calc R 1
H H14B 0.2022 -0.2239 0.0983 0.091 Uiso calc R 1
C C15 0.4130(11) -0.0947(8) 0.1336(7) 0.073(3) Uani d . 1
H H15A 0.4071 -0.0909 0.0604 0.087 Uiso calc R 1
H H15B 0.5358 -0.0970 0.1555 0.087 Uiso calc R 1
C C16 0.3332(10) 0.0310(7) 0.2148(6) 0.056(2) Uani d . 1
H H16A 0.4012 0.1096 0.2189 0.067 Uiso calc R 1
H H16B 0.2143 0.0393 0.1888 0.067 Uiso calc R 1
C C17 0.2749(8) 0.7623(7) 0.5746(6) 0.0363(17) Uani d . 1
H H2B 0.130(3) 0.138(6) 0.383(6) 0.080 Uiso d D 1
H H2A 0.279(7) 0.227(4) 0.402(6) 0.080 Uiso d D 1

loop_
_atom_site_aniso_label
_atom_site_aniso_U_11
_atom_site_aniso_U_22
_atom_site_aniso_U_33
_atom_site_aniso_U_12
_atom_site_aniso_U_13
_atom_site_aniso_U_23
Ni1 0.0361(8) 0.0294(7) 0.0282(7) -0.0037(6) 0.0026(6) 0.0105(6)
Br1 0.0683(6) 0.1264(9) 0.0398(5) -0.0181(6) -0.0112(4) 0.0426(6)
S1 0.0368(12) 0.0524(14) 0.0843(17) 0.0001(10) 0.0082(11) 0.0010(12)
O1 0.046(3) 0.038(3) 0.023(2) -0.017(2) -0.006(2) 0.011(2)
N1 0.033(3) 0.030(3) 0.026(3) -0.006(3) 0.001(2) 0.009(3)
N2 0.038(3) 0.033(4) 0.034(3) -0.004(3) 0.000(3) 0.008(3)
N3 0.049(4) 0.036(4) 0.053(4) 0.006(3) 0.004(3) 0.020(3)
C1 0.037(4) 0.038(4) 0.025(4) 0.000(3) 0.005(3) 0.010(3)
C2 0.041(4) 0.023(4) 0.027(4) 0.002(3) 0.002(3) 0.004(3)
C3 0.035(4) 0.047(5) 0.038(4) -0.001(3) 0.005(3) 0.023(4)
C4 0.044(5) 0.055(5) 0.041(4) -0.006(4) -0.009(4) 0.021(4)
C5 0.046(5) 0.052(5) 0.029(4) 0.001(4) -0.002(3) 0.021(4)
C6 0.050(5) 0.036(4) 0.030(4) -0.001(4) 0.015(3) 0.009(3)
C7 0.046(5) 0.037(4) 0.037(4) 0.000(4) 0.013(4) 0.019(4)
C8 0.038(4) 0.055(5) 0.033(4) -0.002(4) 0.004(3) 0.008(4)
C9 0.052(5) 0.056(5) 0.028(4) -0.021(4) 0.003(4) 0.007(4)
C10 0.063(5) 0.048(5) 0.038(4) -0.016(4) -0.011(4) 0.024(4)
C11 0.039(4) 0.037(4) 0.045(4) 0.000(3) 0.003(3) 0.016(4)
C12 0.065(5) 0.032(5) 0.055(5) 0.000(4) 0.005(4) 0.011(4)
C13 0.072(6) 0.038(5) 0.088(7) 0.007(4) 0.008(5) 0.015(5)
C14 0.073(6) 0.063(7) 0.069(7) 0.013(5) 0.008(5) -0.002(5)
C15 0.081(7) 0.069(6) 0.059(6) 0.014(5) 0.027(5) 0.011(5)
C16 0.069(6) 0.056(5) 0.046(5) 0.009(4) 0.018(4) 0.020(4)
C17 0.024(4) 0.044(5) 0.048(5) -0.012(3) -0.004(3) 0.027(4)

loop_
_atom_type_symbol
_atom_type_description
_atom_type_scat_dispersion_real
_atom_type_scat_dispersion_imag
_atom_type_scat_source
C C 0.0033 0.0016 'International Tables Vol C Tables 4.2.6.8 and 6.1.1.4'
H H 0.0000 0.0000 'International Tables Vol C Tables 4.2.6.8 and 6.1.1.4'
N N 0.0061 0.0033 'International Tables Vol C Tables 4.2.6.8 and 6.1.1.4'
O O 0.0106 0.0060 'International Tables Vol C Tables 4.2.6.8 and 6.1.1.4'
S S 0.1246 0.1234 'International Tables Vol C Tables 4.2.6.8 and 6.1.1.4'
Ni Ni 0.3393 1.1124 'International Tables Vol C Tables 4.2.6.8 and 6.1.1.4'
Br Br -0.2901 2.4595 'International Tables Vol C Tables 4.2.6.8 and 6.1.1.4'

loop_
_geom_angle_atom_site_label_1
_geom_angle_atom_site_label_2
_geom_angle_atom_site_label_3
_geom_angle_site_symmetry_1
_geom_angle_site_symmetry_3
_geom_angle
_geom_angle_publ_flag
O1 Ni1 O1 2_666 . 180.0 y
O1 Ni1 N1 2_666 2_666 89.17(17) ?
O1 Ni1 N1 . 2_666 90.83(18) y
O1 Ni1 N1 2_666 . 90.83(18) ?
O1 Ni1 N1 . . 89.17(17) y
N1 Ni1 N1 2_666 . 180.0 y
O1 Ni1 N3 2_666 2_666 89.0(2) ?
O1 Ni1 N3 . 2_666 91.0(2) y
N1 Ni1 N3 2_666 2_666 86.6(2) ?
N1 Ni1 N3 . 2_666 93.4(2) y
O1 Ni1 N3 2_666 . 91.0(2) ?
O1 Ni1 N3 . . 89.0(2) y
N1 Ni1 N3 2_666 . 93.4(2) ?
N1 Ni1 N3 . . 86.6(2) y
N3 Ni1 N3 2_666 . 180.0 y
C2 O1 Ni1 . . 126.1(4) ?
C7 N1 C8 . . 114.3(5) ?
C7 N1 Ni1 . . 124.2(4) ?
C8 N1 Ni1 . . 121.1(4) ?
C11 N2 C10 . . 114.8(5) ?
C11 N2 H2B . . 105(5) ?
C10 N2 H2B . . 115(5) ?
C11 N2 H2A . . 116(5) ?
C10 N2 H2A . . 101(5) ?
H2B N2 H2A . . 104(6) ?
C17 N3 Ni1 . . 149.6(6) ?
C6 C1 C2 . . 118.8(6) ?
C6 C1 C7 . . 117.3(6) ?
C2 C1 C7 . . 123.7(6) ?
O1 C2 C1 . . 123.7(6) ?
O1 C2 C3 . . 119.0(6) ?
C1 C2 C3 . . 117.2(6) ?
C4 C3 C2 . . 121.8(6) ?
C4 C3 H3 . . 119.1 ?
C2 C3 H3 . . 119.1 ?
C5 C4 C3 . . 120.3(6) ?
C5 C4 H4 . . 119.9 ?
C3 C4 H4 . . 119.9 ?
C6 C5 C4 . . 119.4(6) ?
C6 C5 Br1 . . 120.0(5) ?
C4 C5 Br1 . . 120.6(5) ?
C5 C6 C1 . . 122.4(6) ?
C5 C6 H6 . . 118.8 ?
C1 C6 H6 . . 118.8 ?
N1 C7 C1 . . 126.6(6) ?
N1 C7 H7 . . 116.7 ?
C1 C7 H7 . . 116.7 ?
N1 C8 C9 . . 111.7(5) ?
N1 C8 H8A . . 109.3 ?
C9 C8 H8A . . 109.3 ?
N1 C8 H8B . . 109.3 ?
C9 C8 H8B . . 109.3 ?
H8A C8 H8B . . 107.9 ?
C10 C9 C8 . . 116.8(6) ?
C10 C9 H9A . . 108.1 ?
C8 C9 H9A . . 108.1 ?
C10 C9 H9B . . 108.1 ?
C8 C9 H9B . . 108.1 ?
H9A C9 H9B . . 107.3 ?
N2 C10 C9 . . 112.2(5) ?
N2 C10 H10A . . 109.2 ?
C9 C10 H10A . . 109.2 ?
N2 C10 H10B . . 109.2 ?
C9 C10 H10B . . 109.2 ?
H10A C10 H10B . . 107.9 ?
N2 C11 C12 . . 110.9(5) ?
N2 C11 C16 . . 109.4(5) ?
C12 C11 C16 . . 111.8(6) ?
N2 C11 H11 . . 108.2 ?
C12 C11 H11 . . 108.2 ?
C16 C11 H11 . . 108.2 ?
C11 C12 C13 . . 111.2(6) ?
C11 C12 H12A . . 109.4 ?
C13 C12 H12A . . 109.4 ?
C11 C12 H12B . . 109.4 ?
C13 C12 H12B . . 109.4 ?
H12A C12 H12B . . 108.0 ?
C14 C13 C12 . . 112.0(7) ?
C14 C13 H13A . . 109.2 ?
C12 C13 H13A . . 109.2 ?
C14 C13 H13B . . 109.2 ?
C12 C13 H13B . . 109.2 ?
H13A C13 H13B . . 107.9 ?
C15 C14 C13 . . 110.4(7) ?
C15 C14 H14A . . 109.6 ?
C13 C14 H14A . . 109.6 ?
C15 C14 H14B . . 109.6 ?
C13 C14 H14B . . 109.6 ?
H14A C14 H14B . . 108.1 ?
C14 C15 C16 . . 112.5(7) ?
C14 C15 H15A . . 109.1 ?
C16 C15 H15A . . 109.1 ?
C14 C15 H15B . . 109.1 ?
C16 C15 H15B . . 109.1 ?
H15A C15 H15B . . 107.8 ?
C11 C16 C15 . . 110.6(6) ?
C11 C16 H16A . . 109.5 ?
C15 C16 H16A . . 109.5 ?
C11 C16 H16B . . 109.5 ?
C15 C16 H16B . . 109.5 ?
H16A C16 H16B . . 108.1 ?
N3 C17 S1 . . 177.5(6) ?

loop_
_geom_bond_atom_site_label_1
_geom_bond_atom_site_label_2
_geom_bond_site_symmetry_2
_geom_bond_distance
_geom_bond_publ_flag
Ni1 O1 2_666 2.023(4) ?
Ni1 O1 . 2.023(4) y
Ni1 N1 2_666 2.072(5) ?
Ni1 N1 . 2.072(5) y
Ni1 N3 2_666 2.120(6) ?
Ni1 N3 . 2.120(6) y
Br1 C5 . 1.894(6) ?
S1 C17 . 1.650(8) ?
O1 C2 . 1.307(7) ?
N1 C7 . 1.285(7) ?
N1 C8 . 1.475(7) ?
N2 C11 . 1.500(8) ?
N2 C10 . 1.503(8) ?
N2 H2B . 0.91(3) ?
N2 H2A . 0.91(5) ?
N3 C17 . 1.142(8) ?
C1 C6 . 1.400(8) ?
C1 C2 . 1.406(8) ?
C1 C7 . 1.443(8) ?
C2 C3 . 1.418(8) ?
C3 C4 . 1.376(8) ?
C3 H3 . 0.9300 ?
C4 C5 . 1.368(9) ?
C4 H4 . 0.9300 ?
C5 C6 . 1.365(9) ?
C6 H6 . 0.9300 ?
C7 H7 . 0.9300 ?
C8 C9 . 1.525(8) ?
C8 H8A . 0.9700 ?
C8 H8B . 0.9700 ?
C9 C10 . 1.506(9) ?
C9 H9A . 0.9700 ?
C9 H9B . 0.9700 ?
C10 H10A . 0.9700 ?
C10 H10B . 0.9700 ?
C11 C12 . 1.501(8) ?
C11 C16 . 1.511(9) ?
C11 H11 . 0.9800 ?
C12 C13 . 1.517(9) ?
C12 H12A . 0.9700 ?
C12 H12B . 0.9700 ?
C13 C14 . 1.516(11) ?
C13 H13A . 0.9700 ?
C13 H13B . 0.9700 ?
C14 C15 . 1.492(10) ?
C14 H14A . 0.9700 ?
C14 H14B . 0.9700 ?
C15 C16 . 1.519(9) ?
C15 H15A . 0.9700 ?
C15 H15B . 0.9700 ?
C16 H16A . 0.9700 ?
C16 H16B . 0.9700 ?

loop_
_geom_hbond_atom_site_label_D
_geom_hbond_atom_site_label_H
_geom_hbond_atom_site_label_A
_geom_hbond_site_symmetry_A
_geom_hbond_distance_DH
_geom_hbond_distance_HA
_geom_hbond_distance_DA
_geom_hbond_angle_DHA
N2 H2A O1 2_666 0.91(5) 1.79(5) 2.697(7) 173(6)
N2 H2B S1 2_566 0.91(3) 2.402(15) 3.296(6) 171(6)
